data_7002271
loop_
_publ_author_name
'Hitchcock, Peter B.'
'Lappert, Michael F.'
'Li, Gang'
'Coles, Martyn P.'

_publ_section_title
;
 Synthesis and structures of \b-dialdiminatoantimony(III) halides and
 \b-dialdiminium hexahalogenoantimoniates
;
_journal_coden_ASTM DTARAF
_journal_issue 37
_journal_name_full 'Dalton Transactions'
_journal_page_first 7820
_journal_page_last 7826
_journal_paper_doi 10.1039/b905929f
_journal_year 2009
_chemical_compound_source 'synthesis as described'
_chemical_formula_moiety '4(C33 H41 I2 N2 Sb), (C4 H10 O)'
_chemical_formula_sum 'C136 H174 I8 N8 O Sb4'
_chemical_formula_weight 3439.04
_space_group_IT_number 15
_symmetry_cell_setting monoclinic
_symmetry_Int_Tables_number 15
_symmetry_space_group_name_Hall '-C 2yc'
_symmetry_space_group_name_H-M 'C 1 2/c 1'
_atom_sites_solution_hydrogens geom
_atom_sites_solution_primary direct
_atom_sites_solution_secondary difmap
_audit_conform_dict_location ftp://ftp.iucr.org/pub/cif_core.dic
_audit_conform_dict_name cif_core.dic
_audit_conform_dict_version 2.3
_audit_creation_date 2005-03-14T16:34:53-00:00
_audit_creation_method 'WinGX routine CIF_UPDATE'
_cell_angle_alpha 90
_cell_angle_beta 96.067(1)
_cell_angle_gamma 90
_cell_formula_units_Z 4
_cell_length_a 51.0910(6)
_cell_length_b 13.1184(2)
_cell_length_c 21.2525(2)
_cell_measurement_reflns_used 69475
_cell_measurement_temperature 173(2)
_cell_measurement_theta_max 26.022
_cell_measurement_theta_min 3.395
_cell_measurement_wavelength 0.71073
_cell_volume 14164.3(3)
_computing_cell_refinement 'HKL Scalepack (Otwinowski & Minor 1997)'
_computing_data_collection 'Collect (Nonius BV, 1997-2000)'
_computing_data_reduction 'HKL Denzo and Scalepack (Otwinowski & Minor 1997)'
_computing_molecular_graphics 'Ortep-3 for Windows (Farrugia, 1997)'
_computing_publication_material 'WinGX publication routines (Farrugia, 1999)'
_computing_structure_refinement 'SHELXL-97 (Sheldrick, 1997)'
_computing_structure_solution 'SHELXS-86 (Sheldrick, 1986)'
_diffrn_ambient_temperature 173(2)
_diffrn_detector 'CCD plate'
_diffrn_detector_area_resol_mean 9
_diffrn_measured_fraction_theta_full 0.994
_diffrn_measured_fraction_theta_max 0.994
_diffrn_measurement_device '95mm CCD camera on \k-goniostat'
_diffrn_measurement_device_type KappaCCD
_diffrn_measurement_method 'CCD rotation images, thick slices'
_diffrn_orient_matrix_type 'by Nonius Collect from scalepack cell'
_diffrn_orient_matrix_UB_11 0.35096E-2
_diffrn_orient_matrix_UB_12 0.741752E-1
_diffrn_orient_matrix_UB_13 0.77689E-2
_diffrn_orient_matrix_UB_21 -0.84876E-2
_diffrn_orient_matrix_UB_22 0.16068E-1
_diffrn_orient_matrix_UB_23 -0.434356E-1
_diffrn_orient_matrix_UB_31 -0.174089E-1
_diffrn_orient_matrix_UB_32 0.71196E-2
_diffrn_orient_matrix_UB_33 0.170884E-1
_diffrn_radiation_monochromator graphite
_diffrn_radiation_probe x-ray
_diffrn_radiation_type MoK\a
_diffrn_radiation_wavelength 0.71073
_diffrn_reflns_av_R_equivalents 0.0627
_diffrn_reflns_av_unetI/netI 0.0361
_diffrn_reflns_limit_h_max 62
_diffrn_reflns_limit_h_min -62
_diffrn_reflns_limit_k_max 16
_diffrn_reflns_limit_k_min -16
_diffrn_reflns_limit_l_max 26
_diffrn_reflns_limit_l_min -26
_diffrn_reflns_number 90042
_diffrn_reflns_theta_full 26.02
_diffrn_reflns_theta_max 26.02
_diffrn_reflns_theta_min 3.43
_diffrn_source 'Enraf Nonius FR590'
_exptl_absorpt_coefficient_mu 2.547
_exptl_absorpt_correction_T_max 0.6970
_exptl_absorpt_correction_T_min 0.5271
_exptl_absorpt_correction_type multi-scan
_exptl_absorpt_process_details
;
[c.f. r.h. blessing, acta cryst. (1995), a51, 33-38]
;
_exptl_crystal_colour yellow
_exptl_crystal_density_diffrn 1.613
_exptl_crystal_density_method 'not measured'
_exptl_crystal_description plate
_exptl_crystal_F_000 6728
_exptl_crystal_size_max 0.25
_exptl_crystal_size_mid 0.2
_exptl_crystal_size_min 0.1
_refine_diff_density_max 1.662
_refine_diff_density_min -1.075
_refine_diff_density_rms 0.099
_refine_ls_extinction_method none
_refine_ls_goodness_of_fit_ref 1.020
_refine_ls_hydrogen_treatment constr
_refine_ls_matrix_type full
_refine_ls_number_parameters 715
_refine_ls_number_reflns 13873
_refine_ls_number_restraints 19
_refine_ls_restrained_S_all 1.022
_refine_ls_R_factor_all 0.0601
_refine_ls_R_factor_gt 0.0390
_refine_ls_shift/su_max 0.001
_refine_ls_shift/su_mean 0
_refine_ls_structure_factor_coef Fsqd
_refine_ls_weighting_details 'calc w=1/[\s^2^(Fo^2^)+(0.0425P)^2^+71.0026P] where P=(Fo^2^+2Fc^2^)/3'
_refine_ls_weighting_scheme calc
_refine_ls_wR_factor_gt 0.0856
_refine_ls_wR_factor_ref 0.0953
_reflns_number_gt 10640
_reflns_number_total 13873
_reflns_threshold_expression >2sigma(I)
_cod_data_source_file B905929f.txt
_cod_data_source_block (3)-mar1405_revised
_cod_original_sg_symbol_H-M C2/c
_cod_database_code 7002271

loop_
_symmetry_equiv_pos_as_xyz
'x, y, z'
'-x, y, -z+1/2'
'x+1/2, y+1/2, z'
'-x+1/2, y+1/2, -z+1/2'
'-x, -y, -z'
'x, -y, z-1/2'
'-x+1/2, -y+1/2, -z'
'x+1/2, -y+1/2, z-1/2'

loop_
_atom_site_label
_atom_site_type_symbol
_atom_site_fract_x
_atom_site_fract_y
_atom_site_fract_z
_atom_site_U_iso_or_equiv
_atom_site_adp_type
_atom_site_occupancy
_atom_site_symmetry_multiplicity
_atom_site_calc_flag
_atom_site_refinement_flags
_atom_site_disorder_assembly
_atom_site_disorder_group
Sb1 Sb 0.160793(6) 0.54998(2) 0.247327(14) 0.03238(8) Uani 1 1 d . . .
Sb2 Sb 0.092248(6) 0.64356(3) 0.115290(16) 0.04126(9) Uani 1 1 d . . .
I1 I 0.132239(8) 0.76859(3) 0.21255(2) 0.06914(13) Uani 1 1 d . . .
I2 I 0.110940(8) 0.42466(3) 0.18413(2) 0.06139(11) Uani 1 1 d . . .
I3 I 0.139630(7) 0.54427(3) 0.361059(17) 0.05240(10) Uani 1 1 d . . .
I4 I 0.131262(6) 0.62499(3) 0.035497(18) 0.05102(10) Uani 1 1 d . . .
N1 N 0.18515(7) 0.4139(3) 0.27448(16) 0.0295(8) Uani 1 1 d . . .
N2 N 0.19610(7) 0.6314(2) 0.29170(16) 0.0285(8) Uani 1 1 d . . .
N3 N 0.06434(7) 0.5678(3) 0.04343(19) 0.0416(10) Uani 1 1 d . . .
N4 N 0.07620(7) 0.7829(3) 0.06737(18) 0.0379(9) Uani 1 1 d . . .
C1 C 0.20459(8) 0.4100(3) 0.32031(19) 0.0289(9) Uani 1 1 d . . .
H1 H 0.2106 0.3438 0.3327 0.035 Uiso 1 1 calc R . .
C2 C 0.21739(8) 0.4909(3) 0.35278(18) 0.0276(9) Uani 1 1 d . . .
C3 C 0.21398(8) 0.5923(3) 0.33373(19) 0.0288(9) Uani 1 1 d . . .
H3 H 0.2263 0.6393 0.3539 0.035 Uiso 1 1 calc R . .
C4 C 0.23856(9) 0.4704(3) 0.40509(19) 0.0317(10) Uani 1 1 d . . .
C5 C 0.23467(10) 0.4023(3) 0.4534(2) 0.0373(11) Uani 1 1 d . . .
H5 H 0.2184 0.3674 0.4531 0.045 Uiso 1 1 calc R . .
C6 C 0.25460(11) 0.3852(4) 0.5019(2) 0.0451(12) Uani 1 1 d . . .
H6 H 0.2517 0.3390 0.5349 0.054 Uiso 1 1 calc R . .
C7 C 0.27820(11) 0.4340(4) 0.5029(2) 0.0493(14) Uani 1 1 d . . .
H7 H 0.2916 0.4220 0.5366 0.059 Uiso 1 1 calc R . .
C8 C 0.28273(10) 0.5011(4) 0.4546(2) 0.0437(12) Uani 1 1 d . . .
H8 H 0.2993 0.5343 0.4547 0.052 Uiso 1 1 calc R . .
C9 C 0.26289(9) 0.5191(3) 0.4065(2) 0.0358(10) Uani 1 1 d . . .
H9 H 0.2659 0.5655 0.3737 0.043 Uiso 1 1 calc R . .
C10 C 0.17814(9) 0.3180(3) 0.2419(2) 0.0334(10) Uani 1 1 d . . .
C11 C 0.16410(10) 0.2439(3) 0.2719(2) 0.0397(11) Uani 1 1 d . . .
C12 C 0.15866(11) 0.1522(4) 0.2391(3) 0.0537(14) Uani 1 1 d . . .
H12 H 0.1496 0.0995 0.2585 0.064 Uiso 1 1 calc R . .
C13 C 0.16605(13) 0.1368(4) 0.1800(3) 0.0616(16) Uani 1 1 d . . .
H13 H 0.1619 0.0742 0.1587 0.074 Uiso 1 1 calc R . .
C14 C 0.17940(12) 0.2108(4) 0.1512(3) 0.0579(15) Uani 1 1 d . . .
H14 H 0.1843 0.1987 0.1100 0.069 Uiso 1 1 calc R . .
C15 C 0.18598(10) 0.3040(4) 0.1810(2) 0.0416(11) Uani 1 1 d . . .
C16 C 0.15537(10) 0.2579(3) 0.3372(2) 0.0423(12) Uani 1 1 d . . .
H16 H 0.1586 0.3306 0.3496 0.051 Uiso 1 1 calc R . .
C17 C 0.12608(11) 0.2370(5) 0.3395(3) 0.0645(16) Uani 1 1 d . . .
H17C H 0.1157 0.2836 0.3106 0.097 Uiso 1 1 calc R . .
H17B H 0.1216 0.2477 0.3827 0.097 Uiso 1 1 calc R . .
H17A H 0.1221 0.1664 0.3267 0.097 Uiso 1 1 calc R . .
C18 C 0.17166(12) 0.1918(4) 0.3857(3) 0.0560(14) Uani 1 1 d . . .
H18C H 0.1695 0.1199 0.3738 0.084 Uiso 1 1 calc R . .
H18B H 0.1657 0.2024 0.4276 0.084 Uiso 1 1 calc R . .
H18A H 0.1903 0.2107 0.3869 0.084 Uiso 1 1 calc R . .
C19 C 0.20170(12) 0.3821(4) 0.1486(2) 0.0523(14) Uani 1 1 d . . .
H19 H 0.2035 0.4442 0.1761 0.063 Uiso 1 1 calc R . .
C20 C 0.22929(14) 0.3427(6) 0.1411(4) 0.085(2) Uani 1 1 d . . .
H20C H 0.2384 0.3269 0.1829 0.127 Uiso 1 1 calc R . .
H20B H 0.2391 0.3950 0.1206 0.127 Uiso 1 1 calc R . .
H20A H 0.2280 0.2810 0.1150 0.127 Uiso 1 1 calc R . .
C21 C 0.18780(15) 0.4133(6) 0.0849(3) 0.087(2) Uani 1 1 d . . .
H21C H 0.1854 0.3533 0.0574 0.130 Uiso 1 1 calc R . .
H21B H 0.1984 0.4641 0.0654 0.130 Uiso 1 1 calc R . .
H21A H 0.1706 0.4426 0.0908 0.130 Uiso 1 1 calc R . .
C22 C 0.19947(9) 0.7396(3) 0.2789(2) 0.0331(10) Uani 1 1 d . . .
C23 C 0.19554(10) 0.8108(3) 0.3257(2) 0.0427(12) Uani 1 1 d . . .
C24 C 0.20007(11) 0.9134(4) 0.3116(3) 0.0546(14) Uani 1 1 d . . .
H24 H 0.1976 0.9642 0.3422 0.066 Uiso 1 1 calc R . .
C25 C 0.20792(12) 0.9414(4) 0.2554(3) 0.0591(16) Uani 1 1 d . . .
H25 H 0.2110 1.0113 0.2473 0.071 Uiso 1 1 calc R . .
C26 C 0.21142(12) 0.8702(4) 0.2101(3) 0.0607(16) Uani 1 1 d . . .
H26 H 0.2167 0.8917 0.1707 0.073 Uiso 1 1 calc R . .
C27 C 0.20742(9) 0.7665(4) 0.2206(2) 0.0395(11) Uani 1 1 d . . .
C28 C 0.18696(13) 0.7824(4) 0.3898(3) 0.0646(18) Uani 1 1 d . . .
H28 H 0.1813 0.7094 0.3875 0.078 Uiso 1 1 calc R . .
C29 C 0.16354(16) 0.8450(5) 0.4054(4) 0.099(3) Uani 1 1 d . . .
H29C H 0.1682 0.9174 0.4065 0.148 Uiso 1 1 calc R . .
H29B H 0.1585 0.8244 0.4468 0.148 Uiso 1 1 calc R . .
H29A H 0.1487 0.8336 0.3730 0.148 Uiso 1 1 calc R . .
C30 C 0.20996(17) 0.7910(5) 0.4422(3) 0.088(2) Uani 1 1 d . . .
H30C H 0.2242 0.7454 0.4327 0.133 Uiso 1 1 calc R . .
H30B H 0.2040 0.7718 0.4829 0.133 Uiso 1 1 calc R . .
H30A H 0.2164 0.8614 0.4445 0.133 Uiso 1 1 calc R . .
C31 C 0.21267(11) 0.6879(4) 0.1715(2) 0.0505(13) Uani 1 1 d . . .
H31 H 0.2018 0.6266 0.1793 0.061 Uiso 1 1 calc R . .
C32 C 0.24110(14) 0.6547(5) 0.1792(3) 0.076(2) Uani 1 1 d . . .
H32C H 0.2524 0.7138 0.1745 0.114 Uiso 1 1 calc R . .
H32B H 0.2439 0.6038 0.1469 0.114 Uiso 1 1 calc R . .
H32A H 0.2454 0.6249 0.2213 0.114 Uiso 1 1 calc R . .
C33 C 0.20427(12) 0.7228(6) 0.1043(3) 0.0682(17) Uani 1 1 d . . .
H33C H 0.1853 0.7372 0.0996 0.102 Uiso 1 1 calc R . .
H33B H 0.2081 0.6690 0.0746 0.102 Uiso 1 1 calc R . .
H33A H 0.2140 0.7847 0.0954 0.102 Uiso 1 1 calc R . .
C34 C 0.05691(9) 0.6049(4) -0.0134(2) 0.0413(11) Uani 1 1 d . . .
H34 H 0.0488 0.5583 -0.0436 0.050 Uiso 1 1 calc R . .
C35 C 0.05962(9) 0.7046(4) -0.0341(2) 0.0408(11) Uani 1 1 d . . .
C36 C 0.06665(9) 0.7854(4) 0.0070(2) 0.0370(11) Uani 1 1 d . . .
H36 H 0.0643 0.8516 -0.0109 0.044 Uiso 1 1 calc R . .
C37 C 0.05162(9) 0.7280(4) -0.1022(2) 0.0424(12) Uani 1 1 d . . .
C38 C 0.06021(10) 0.6677(5) -0.1491(3) 0.0538(14) Uani 1 1 d . . .
H38 H 0.0711 0.6103 -0.1379 0.065 Uiso 1 1 calc R . .
C39 C 0.05307(12) 0.6902(6) -0.2127(3) 0.0682(17) Uani 1 1 d . . .
H39 H 0.0592 0.6484 -0.2446 0.082 Uiso 1 1 calc R . .
C40 C 0.03732(13) 0.7721(6) -0.2294(3) 0.076(2) Uani 1 1 d . . .
H40 H 0.0326 0.7873 -0.2728 0.091 Uiso 1 1 calc R . .
C41 C 0.02844(13) 0.8319(6) -0.1834(3) 0.0736(19) Uani 1 1 d . . .
H41 H 0.0174 0.8888 -0.1948 0.088 Uiso 1 1 calc R . .
C42 C 0.03549(11) 0.8097(5) -0.1201(3) 0.0570(15) Uani 1 1 d . . .
H42 H 0.0291 0.8514 -0.0885 0.068 Uiso 1 1 calc R . .
C43 C 0.05467(10) 0.4674(4) 0.0584(3) 0.0455(12) Uani 1 1 d . A .
C44 C 0.06456(11) 0.3809(4) 0.0318(3) 0.0519(13) Uani 1 1 d . . .
C45 C 0.05463(13) 0.2871(5) 0.0490(3) 0.0657(17) Uani 1 1 d . . .
H45 H 0.0611 0.2263 0.0321 0.079 Uiso 1 1 calc R . .
C46 C 0.03544(14) 0.2811(5) 0.0902(3) 0.0734(19) Uani 1 1 d . . .
H46 H 0.0290 0.2164 0.1016 0.088 Uiso 1 1 calc R . .
C47 C 0.02576(13) 0.3672(5) 0.1145(3) 0.0690(17) Uani 1 1 d . A .
H47 H 0.0123 0.3618 0.1419 0.083 Uiso 1 1 calc R . .
C48 C 0.03519(11) 0.4634(4) 0.1003(3) 0.0547(14) Uani 1 1 d D . .
C49 C 0.08524(11) 0.3823(4) -0.0156(3) 0.0528(14) Uani 1 1 d . . .
H49 H 0.0915 0.4541 -0.0189 0.063 Uiso 1 1 calc R . .
C50 C 0.07314(14) 0.3492(6) -0.0817(3) 0.0773(19) Uani 1 1 d . . .
H50C H 0.0663 0.2797 -0.0797 0.116 Uiso 1 1 calc R . .
H50B H 0.0867 0.3512 -0.1112 0.116 Uiso 1 1 calc R . .
H50A H 0.0588 0.3956 -0.0966 0.116 Uiso 1 1 calc R . .
C51 C 0.10896(13) 0.3167(5) 0.0061(3) 0.0679(17) Uani 1 1 d . . .
H51C H 0.1172 0.3419 0.0468 0.102 Uiso 1 1 calc R . .
H51B H 0.1217 0.3197 -0.0253 0.102 Uiso 1 1 calc R . .
H51A H 0.1033 0.2460 0.0109 0.102 Uiso 1 1 calc R . .
C55 C 0.08075(10) 0.8815(4) 0.0980(2) 0.0407(11) Uani 1 1 d . B .
C56 C 0.09862(9) 0.9500(4) 0.0750(2) 0.0398(11) Uani 1 1 d . . .
C57 C 0.10147(11) 1.0459(4) 0.1041(3) 0.0519(13) Uani 1 1 d . . .
H57 H 0.1131 1.0942 0.0889 0.062 Uiso 1 1 calc R . .
C58 C 0.08792(14) 1.0717(5) 0.1537(3) 0.0691(18) Uani 1 1 d . . .
H58 H 0.0899 1.1375 0.1721 0.083 Uiso 1 1 calc R . .
C59 C 0.07157(14) 1.0026(5) 0.1765(3) 0.0745(19) Uani 1 1 d . B .
H59 H 0.0626 1.0210 0.2118 0.089 Uiso 1 1 calc R . .
C60 C 0.06734(12) 0.9053(5) 0.1501(3) 0.0606(16) Uani 1 1 d D . .
C61 C 0.11537(10) 0.9247(4) 0.0221(2) 0.0451(12) Uani 1 1 d . . .
H61 H 0.1124 0.8514 0.0107 0.054 Uiso 1 1 calc R . .
C62 C 0.10773(14) 0.9886(5) -0.0377(3) 0.0675(17) Uani 1 1 d . . .
H62C H 0.0892 0.9765 -0.0527 0.101 Uiso 1 1 calc R . .
H62B H 0.1188 0.9690 -0.0707 0.101 Uiso 1 1 calc R . .
H62A H 0.1104 1.0610 -0.0277 0.101 Uiso 1 1 calc R . .
C63 C 0.14463(11) 0.9383(5) 0.0445(3) 0.0637(17) Uani 1 1 d . . .
H63C H 0.1480 1.0092 0.0574 0.095 Uiso 1 1 calc R . .
H63B H 0.1551 0.9213 0.0099 0.095 Uiso 1 1 calc R . .
H63A H 0.1495 0.8931 0.0805 0.095 Uiso 1 1 calc R . .
C52 C 0.02537(18) 0.5563(8) 0.1341(5) 0.052(3) Uani 0.646(11) 1 d PD A 1
H52 H 0.0341 0.6172 0.1173 0.062 Uiso 0.646(11) 1 calc PR A 1
C53 C 0.0316(2) 0.5588(7) 0.2059(4) 0.067(3) Uani 0.646(11) 1 d PD A 1
H53A H 0.0246 0.6215 0.2226 0.100 Uiso 0.646(11) 1 calc PR A 1
H53B H 0.0508 0.5566 0.2167 0.100 Uiso 0.646(11) 1 calc PR A 1
H53C H 0.0236 0.4997 0.2245 0.100 Uiso 0.646(11) 1 calc PR A 1
C54 C -0.00415(17) 0.5706(8) 0.1175(6) 0.075(4) Uani 0.646(11) 1 d PD A 1
H54A H -0.0100 0.6309 0.1394 0.112 Uiso 0.646(11) 1 calc PR A 1
H54B H -0.0135 0.5103 0.1308 0.112 Uiso 0.646(11) 1 calc PR A 1
H54C H -0.0080 0.5798 0.0717 0.112 Uiso 0.646(11) 1 calc PR A 1
C64 C 0.0491(2) 0.8334(9) 0.1801(7) 0.073(4) Uani 0.78(3) 1 d PD B 1
H64 H 0.0512 0.7632 0.1629 0.088 Uiso 0.78(3) 1 calc PR B 1
C65 C 0.0549(3) 0.8304(16) 0.2533(6) 0.140(7) Uani 0.78(3) 1 d PD B 1
H65A H 0.0428 0.7829 0.2708 0.211 Uiso 0.78(3) 1 calc PR B 1
H65B H 0.0526 0.8987 0.2706 0.211 Uiso 0.78(3) 1 calc PR B 1
H65C H 0.0731 0.8077 0.2649 0.211 Uiso 0.78(3) 1 calc PR B 1
C66 C 0.0208(2) 0.8650(14) 0.1670(11) 0.117(6) Uani 0.78(3) 1 d PD B 1
H66A H 0.0097 0.8166 0.1870 0.176 Uiso 0.78(3) 1 calc PR B 1
H66B H 0.0158 0.8657 0.1212 0.176 Uiso 0.78(3) 1 calc PR B 1
H66C H 0.0185 0.9334 0.1842 0.176 Uiso 0.78(3) 1 calc PR B 1
C52A C 0.0214(5) 0.5600(15) 0.1163(8) 0.058(8) Uiso 0.354(11) 1 d PD A 2
H52A H 0.0353 0.6112 0.1300 0.069 Uiso 0.354(11) 1 calc PR A 2
C53A C 0.0069(4) 0.5369(16) 0.1731(9) 0.077(6) Uiso 0.354(11) 1 d PD A 2
H53D H -0.0022 0.5984 0.1854 0.116 Uiso 0.354(11) 1 calc PR A 2
H53E H 0.0195 0.5145 0.2084 0.116 Uiso 0.354(11) 1 calc PR A 2
H53F H -0.0061 0.4828 0.1623 0.116 Uiso 0.354(11) 1 calc PR A 2
C54A C 0.0036(3) 0.6077(13) 0.0626(8) 0.059(5) Uiso 0.354(11) 1 d PD A 2
H54D H -0.0041 0.6706 0.0775 0.088 Uiso 0.354(11) 1 calc PR A 2
H54E H -0.0106 0.5599 0.0483 0.088 Uiso 0.354(11) 1 calc PR A 2
H54F H 0.0138 0.6235 0.0275 0.088 Uiso 0.354(11) 1 calc PR A 2
C64A C 0.0463(10) 0.831(6) 0.167(3) 0.14(3) Uiso 0.22(3) 1 d PD B 2
H64A H 0.0493 0.7761 0.1359 0.163 Uiso 0.22(3) 1 calc PR B 2
C65A C 0.0517(7) 0.768(3) 0.2282(18) 0.073(13) Uiso 0.22(3) 1 d PD B 2
H65D H 0.0373 0.7199 0.2313 0.109 Uiso 0.22(3) 1 calc PR B 2
H65E H 0.0530 0.8144 0.2648 0.109 Uiso 0.22(3) 1 calc PR B 2
H65F H 0.0683 0.7313 0.2276 0.109 Uiso 0.22(3) 1 calc PR B 2
C66A C 0.0186(15) 0.862(9) 0.139(6) 0.24(6) Uiso 0.22(3) 1 d PD B 2
H66D H 0.0061 0.8091 0.1488 0.357 Uiso 0.22(3) 1 calc PR B 2
H66E H 0.0181 0.8704 0.0936 0.357 Uiso 0.22(3) 1 calc PR B 2
H66F H 0.0138 0.9266 0.1585 0.357 Uiso 0.22(3) 1 calc PR B 2
O1S O 0.0017(5) -0.0304(17) -0.0016(12) 0.211(9) Uiso 0.50 1 d PD . 1
C1S C 0.0150(2) 0.0080(8) -0.0537(5) 0.051(3) Uiso 0.50 1 d PD . 1
C3S C 0.0367(4) 0.0801(15) -0.0572(9) 0.282(10) Uiso 1 1 d D C 1
C2S C 0.0204(3) 0.0496(15) 0.0001(8) 0.106(6) Uiso 0.50 1 d PD D 2

loop_
_atom_site_aniso_label
_atom_site_aniso_U_11
_atom_site_aniso_U_22
_atom_site_aniso_U_33
_atom_site_aniso_U_23
_atom_site_aniso_U_13
_atom_site_aniso_U_12
Sb1 0.03200(16) 0.03003(16) 0.03528(16) 0.00437(12) 0.00438(12) 0.00465(12)
Sb2 0.03303(18) 0.04513(19) 0.04510(19) 0.00721(15) 0.00165(14) 0.00525(14)
I1 0.0618(3) 0.0438(2) 0.0991(3) -0.0118(2) -0.0046(2) 0.00459(18)
I2 0.0624(2) 0.0468(2) 0.0747(3) 0.00915(18) 0.0061(2) -0.01328(18)
I3 0.0594(2) 0.04468(19) 0.0587(2) -0.00073(16) 0.03238(18) 0.00347(16)
I4 0.03500(18) 0.04523(19) 0.0747(2) 0.00000(17) 0.01470(17) 0.00032(14)
N1 0.034(2) 0.0236(18) 0.0310(19) 0.0004(15) 0.0055(16) 0.0057(15)
N2 0.035(2) 0.0219(17) 0.0296(18) -0.0002(15) 0.0058(16) 0.0009(15)
N3 0.030(2) 0.044(2) 0.051(2) 0.0064(19) 0.0043(18) -0.0070(18)
N4 0.032(2) 0.040(2) 0.042(2) 0.0085(18) 0.0057(18) 0.0053(17)
C1 0.035(2) 0.025(2) 0.028(2) 0.0047(17) 0.0060(19) 0.0054(18)
C2 0.035(2) 0.024(2) 0.024(2) -0.0005(17) 0.0032(18) 0.0034(18)
C3 0.036(2) 0.025(2) 0.025(2) -0.0041(17) 0.0048(18) -0.0021(18)
C4 0.043(3) 0.023(2) 0.029(2) -0.0077(17) 0.0007(19) 0.0047(19)
C5 0.051(3) 0.030(2) 0.030(2) 0.0001(19) 0.006(2) 0.003(2)
C6 0.068(4) 0.034(3) 0.033(2) 0.001(2) 0.000(2) 0.011(2)
C7 0.060(4) 0.042(3) 0.041(3) -0.007(2) -0.019(3) 0.014(3)
C8 0.046(3) 0.034(3) 0.048(3) -0.007(2) -0.008(2) 0.004(2)
C9 0.048(3) 0.026(2) 0.032(2) -0.0037(18) -0.002(2) 0.005(2)
C10 0.032(2) 0.025(2) 0.041(3) -0.0036(19) -0.004(2) 0.0038(18)
C11 0.046(3) 0.025(2) 0.045(3) 0.000(2) -0.007(2) 0.005(2)
C12 0.060(4) 0.032(3) 0.066(4) -0.002(2) -0.010(3) -0.007(2)
C13 0.080(4) 0.038(3) 0.063(4) -0.020(3) -0.013(3) -0.004(3)
C14 0.076(4) 0.051(3) 0.045(3) -0.019(3) -0.002(3) 0.005(3)
C15 0.051(3) 0.035(3) 0.039(3) -0.006(2) 0.004(2) 0.007(2)
C16 0.052(3) 0.026(2) 0.049(3) 0.008(2) 0.007(2) -0.001(2)
C17 0.054(4) 0.065(4) 0.075(4) 0.020(3) 0.009(3) 0.002(3)
C18 0.067(4) 0.049(3) 0.051(3) 0.015(3) 0.000(3) -0.004(3)
C19 0.072(4) 0.045(3) 0.043(3) -0.007(2) 0.022(3) 0.006(3)
C20 0.070(5) 0.088(5) 0.099(5) 0.004(4) 0.020(4) 0.002(4)
C21 0.096(6) 0.087(5) 0.079(5) 0.024(4) 0.021(4) 0.026(4)
C22 0.034(2) 0.022(2) 0.042(3) 0.0045(19) 0.001(2) -0.0006(18)
C23 0.050(3) 0.025(2) 0.055(3) -0.004(2) 0.017(2) 0.000(2)
C24 0.063(4) 0.026(2) 0.077(4) -0.002(3) 0.019(3) -0.001(2)
C25 0.073(4) 0.024(3) 0.080(4) 0.011(3) 0.005(3) -0.005(3)
C26 0.078(4) 0.048(3) 0.056(3) 0.018(3) 0.007(3) -0.017(3)
C27 0.042(3) 0.035(3) 0.042(3) 0.008(2) 0.005(2) -0.005(2)
C28 0.096(5) 0.035(3) 0.070(4) -0.015(3) 0.046(4) -0.009(3)
C29 0.110(6) 0.067(4) 0.134(7) -0.037(5) 0.084(6) -0.014(4)
C30 0.159(8) 0.060(4) 0.050(4) -0.012(3) 0.031(4) -0.011(5)
C31 0.068(4) 0.045(3) 0.042(3) 0.006(2) 0.020(3) -0.013(3)
C32 0.097(5) 0.083(5) 0.046(3) -0.004(3) -0.001(3) 0.035(4)
C33 0.054(4) 0.104(5) 0.047(3) -0.006(3) 0.006(3) 0.002(4)
C34 0.032(3) 0.047(3) 0.044(3) 0.000(2) 0.000(2) -0.010(2)
C35 0.030(2) 0.048(3) 0.044(3) 0.007(2) 0.002(2) -0.002(2)
C36 0.028(2) 0.037(3) 0.045(3) 0.010(2) 0.003(2) 0.000(2)
C37 0.029(2) 0.056(3) 0.042(3) 0.005(2) 0.003(2) -0.004(2)
C38 0.041(3) 0.067(4) 0.053(3) 0.002(3) 0.004(3) -0.004(3)
C39 0.059(4) 0.091(5) 0.056(4) -0.014(3) 0.013(3) -0.002(4)
C40 0.070(4) 0.113(6) 0.042(3) 0.005(4) -0.003(3) 0.006(4)
C41 0.074(5) 0.090(5) 0.054(4) 0.006(4) -0.008(3) 0.012(4)
C42 0.053(3) 0.075(4) 0.041(3) 0.003(3) -0.002(3) 0.008(3)
C43 0.037(3) 0.041(3) 0.059(3) 0.014(2) 0.008(2) -0.009(2)
C44 0.046(3) 0.048(3) 0.062(3) 0.012(3) 0.010(3) -0.010(3)
C45 0.074(4) 0.048(3) 0.078(4) 0.001(3) 0.023(3) -0.012(3)
C46 0.088(5) 0.056(4) 0.081(4) 0.007(3) 0.030(4) -0.025(4)
C47 0.068(4) 0.067(4) 0.077(4) 0.008(3) 0.030(3) -0.012(3)
C48 0.047(3) 0.053(3) 0.066(4) 0.008(3) 0.012(3) -0.010(3)
C49 0.052(3) 0.042(3) 0.066(4) 0.004(3) 0.015(3) -0.007(2)
C50 0.074(5) 0.082(5) 0.078(4) -0.002(4) 0.019(4) -0.020(4)
C51 0.076(4) 0.054(4) 0.078(4) 0.006(3) 0.028(4) 0.009(3)
C55 0.043(3) 0.040(3) 0.039(3) 0.003(2) 0.003(2) 0.015(2)
C56 0.032(3) 0.042(3) 0.045(3) 0.001(2) 0.000(2) 0.008(2)
C57 0.056(3) 0.040(3) 0.059(3) -0.013(3) 0.003(3) 0.004(2)
C58 0.088(5) 0.052(4) 0.069(4) -0.017(3) 0.017(4) 0.013(3)
C59 0.095(5) 0.066(4) 0.067(4) -0.016(3) 0.030(4) 0.025(4)
C60 0.066(4) 0.058(4) 0.062(4) 0.006(3) 0.025(3) 0.023(3)
C61 0.048(3) 0.039(3) 0.050(3) -0.014(2) 0.012(2) -0.009(2)
C62 0.088(5) 0.061(4) 0.055(3) -0.004(3) 0.013(3) -0.022(3)
C63 0.049(3) 0.063(4) 0.082(4) -0.031(3) 0.016(3) -0.014(3)
C52 0.026(5) 0.064(7) 0.068(7) 0.015(6) 0.015(5) -0.005(4)
C53 0.080(7) 0.064(6) 0.060(6) -0.011(5) 0.024(5) -0.005(5)
C54 0.043(6) 0.080(7) 0.102(9) -0.016(6) 0.012(5) 0.001(5)
C64 0.082(7) 0.056(6) 0.092(8) 0.015(5) 0.058(6) 0.022(5)
C65 0.191(15) 0.148(15) 0.091(9) 0.022(10) 0.055(9) -0.056(12)
C66 0.070(8) 0.136(12) 0.147(15) 0.070(11) 0.020(7) -0.007(7)

loop_
_atom_type_symbol
_atom_type_description
_atom_type_scat_dispersion_real
_atom_type_scat_dispersion_imag
_atom_type_scat_source
C C 0.0033 0.0016 'International Tables Vol C Tables 4.2.6.8 and 6.1.1.4'
H H 0 0 'International Tables Vol C Tables 4.2.6.8 and 6.1.1.4'
I I -0.4742 1.8119 'International Tables Vol C Tables 4.2.6.8 and 6.1.1.4'
N N 0.0061 0.0033 'International Tables Vol C Tables 4.2.6.8 and 6.1.1.4'
O O 0.0106 0.006 'International Tables Vol C Tables 4.2.6.8 and 6.1.1.4'
Sb Sb -0.5866 1.5461 'International Tables Vol C Tables 4.2.6.8 and 6.1.1.4'

loop_
_geom_angle_atom_site_label_1
_geom_angle_atom_site_label_2
_geom_angle_atom_site_label_3
_geom_angle
_geom_angle_site_symmetry_1
_geom_angle_site_symmetry_3
_geom_angle_publ_flag
N1 Sb1 N2 82.43(12) . . ?
N1 Sb1 I3 90.65(9) . . ?
N2 Sb1 I3 90.98(9) . . ?
N1 Sb1 I2 95.47(9) . . ?
N2 Sb1 I2 177.90(9) . . ?
I3 Sb1 I2 89.168(14) . . ?
N1 Sb1 I1 172.15(9) . . ?
N2 Sb1 I1 89.84(9) . . ?
I3 Sb1 I1 90.865(14) . . ?
I2 Sb1 I1 92.258(13) . . ?
N4 Sb2 N3 82.70(15) . . ?
N4 Sb2 I4 92.68(10) . . ?
N3 Sb2 I4 89.47(10) . . ?
N4 Sb2 I1 93.10(10) . . ?
N3 Sb2 I1 175.59(10) . . ?
I4 Sb2 I1 89.361(15) . . ?
N4 Sb2 I2 174.74(10) . . ?
N3 Sb2 I2 92.86(10) . . ?
I4 Sb2 I2 90.094(14) . . ?
I1 Sb2 I2 91.400(13) . . ?
Sb2 I1 Sb1 86.304(12) . . ?
Sb1 I2 Sb2 85.398(12) . . ?
C1 N1 C10 116.5(3) . . ?
C1 N1 Sb1 125.6(3) . . ?
C10 N1 Sb1 117.8(3) . . ?
C3 N2 C22 114.8(4) . . ?
C3 N2 Sb1 125.2(3) . . ?
C22 N2 Sb1 119.7(3) . . ?
C34 N3 C43 117.6(4) . . ?
C34 N3 Sb2 124.6(3) . . ?
C43 N3 Sb2 117.7(3) . . ?
C36 N4 C55 115.9(4) . . ?
C36 N4 Sb2 123.2(3) . . ?
C55 N4 Sb2 119.7(3) . . ?
N1 C1 C2 128.1(4) . . ?
N1 C1 H1 116.0 . . ?
C2 C1 H1 116.0 . . ?
C1 C2 C3 123.0(4) . . ?
C1 C2 C4 119.9(4) . . ?
C3 C2 C4 116.5(4) . . ?
N2 C3 C2 128.8(4) . . ?
N2 C3 H3 115.6 . . ?
C2 C3 H3 115.6 . . ?
C5 C4 C9 118.4(4) . . ?
C5 C4 C2 121.1(4) . . ?
C9 C4 C2 120.5(4) . . ?
C6 C5 C4 120.0(5) . . ?
C6 C5 H5 120.0 . . ?
C4 C5 H5 120.0 . . ?
C7 C6 C5 120.9(5) . . ?
C7 C6 H6 119.6 . . ?
C5 C6 H6 119.6 . . ?
C6 C7 C8 120.2(5) . . ?
C6 C7 H7 119.9 . . ?
C8 C7 H7 119.9 . . ?
C9 C8 C7 119.2(5) . . ?
C9 C8 H8 120.4 . . ?
C7 C8 H8 120.4 . . ?
C8 C9 C4 121.4(4) . . ?
C8 C9 H9 119.3 . . ?
C4 C9 H9 119.3 . . ?
C11 C10 C15 122.5(4) . . ?
C11 C10 N1 119.5(4) . . ?
C15 C10 N1 118.0(4) . . ?
C10 C11 C12 116.9(5) . . ?
C10 C11 C16 123.3(4) . . ?
C12 C11 C16 119.8(5) . . ?
C13 C12 C11 121.7(5) . . ?
C13 C12 H12 119.2 . . ?
C11 C12 H12 119.2 . . ?
C12 C13 C14 120.4(5) . . ?
C12 C13 H13 119.8 . . ?
C14 C13 H13 119.8 . . ?
C13 C14 C15 121.6(5) . . ?
C13 C14 H14 119.2 . . ?
C15 C14 H14 119.2 . . ?
C14 C15 C10 116.9(5) . . ?
C14 C15 C19 119.9(5) . . ?
C10 C15 C19 123.1(4) . . ?
C11 C16 C18 111.0(4) . . ?
C11 C16 C17 113.1(4) . . ?
C18 C16 C17 110.1(4) . . ?
C11 C16 H16 107.5 . . ?
C18 C16 H16 107.5 . . ?
C17 C16 H16 107.5 . . ?
C16 C17 H17C 109.5 . . ?
C16 C17 H17B 109.5 . . ?
H17C C17 H17B 109.5 . . ?
C16 C17 H17A 109.5 . . ?
H17C C17 H17A 109.5 . . ?
H17B C17 H17A 109.5 . . ?
C16 C18 H18C 109.5 . . ?
C16 C18 H18B 109.5 . . ?
H18C C18 H18B 109.5 . . ?
C16 C18 H18A 109.5 . . ?
H18C C18 H18A 109.5 . . ?
H18B C18 H18A 109.5 . . ?
C15 C19 C21 111.6(5) . . ?
C15 C19 C20 111.1(5) . . ?
C21 C19 C20 110.4(5) . . ?
C15 C19 H19 107.9 . . ?
C21 C19 H19 107.9 . . ?
C20 C19 H19 107.9 . . ?
C19 C20 H20C 109.5 . . ?
C19 C20 H20B 109.5 . . ?
H20C C20 H20B 109.5 . . ?
C19 C20 H20A 109.5 . . ?
H20C C20 H20A 109.5 . . ?
H20B C20 H20A 109.5 . . ?
C19 C21 H21C 109.5 . . ?
C19 C21 H21B 109.5 . . ?
H21C C21 H21B 109.5 . . ?
C19 C21 H21A 109.5 . . ?
H21C C21 H21A 109.5 . . ?
H21B C21 H21A 109.5 . . ?
C27 C22 C23 123.0(4) . . ?
C27 C22 N2 117.6(4) . . ?
C23 C22 N2 119.3(4) . . ?
C22 C23 C24 116.7(5) . . ?
C22 C23 C28 123.5(4) . . ?
C24 C23 C28 119.8(4) . . ?
C25 C24 C23 121.5(5) . . ?
C25 C24 H24 119.3 . . ?
C23 C24 H24 119.3 . . ?
C24 C25 C26 120.7(5) . . ?
C24 C25 H25 119.7 . . ?
C26 C25 H25 119.7 . . ?
C25 C26 C27 121.4(5) . . ?
C25 C26 H26 119.3 . . ?
C27 C26 H26 119.3 . . ?
C22 C27 C26 116.8(5) . . ?
C22 C27 C31 122.2(4) . . ?
C26 C27 C31 121.0(5) . . ?
C29 C28 C23 111.8(6) . . ?
C29 C28 C30 111.3(6) . . ?
C23 C28 C30 111.1(5) . . ?
C29 C28 H28 107.5 . . ?
C23 C28 H28 107.5 . . ?
C30 C28 H28 107.5 . . ?
C28 C29 H29C 109.5 . . ?
C28 C29 H29B 109.5 . . ?
H29C C29 H29B 109.5 . . ?
C28 C29 H29A 109.5 . . ?
H29C C29 H29A 109.5 . . ?
H29B C29 H29A 109.5 . . ?
C28 C30 H30C 109.5 . . ?
C28 C30 H30B 109.5 . . ?
H30C C30 H30B 109.5 . . ?
C28 C30 H30A 109.5 . . ?
H30C C30 H30A 109.5 . . ?
H30B C30 H30A 109.5 . . ?
C32 C31 C27 111.2(5) . . ?
C32 C31 C33 111.3(5) . . ?
C27 C31 C33 113.0(5) . . ?
C32 C31 H31 107.0 . . ?
C27 C31 H31 107.0 . . ?
C33 C31 H31 107.0 . . ?
C31 C32 H32C 109.5 . . ?
C31 C32 H32B 109.5 . . ?
H32C C32 H32B 109.5 . . ?
C31 C32 H32A 109.5 . . ?
H32C C32 H32A 109.5 . . ?
H32B C32 H32A 109.5 . . ?
C31 C33 H33C 109.5 . . ?
C31 C33 H33B 109.5 . . ?
H33C C33 H33B 109.5 . . ?
C31 C33 H33A 109.5 . . ?
H33C C33 H33A 109.5 . . ?
H33B C33 H33A 109.5 . . ?
N3 C34 C35 127.4(5) . . ?
N3 C34 H34 116.3 . . ?
C35 C34 H34 116.3 . . ?
C34 C35 C36 122.9(4) . . ?
C34 C35 C37 118.3(4) . . ?
C36 C35 C37 118.4(4) . . ?
N4 C36 C35 129.2(4) . . ?
N4 C36 H36 115.4 . . ?
C35 C36 H36 115.4 . . ?
C38 C37 C42 118.2(5) . . ?
C38 C37 C35 120.5(5) . . ?
C42 C37 C35 121.3(5) . . ?
C37 C38 C39 120.5(6) . . ?
C37 C38 H38 119.7 . . ?
C39 C38 H38 119.7 . . ?
C40 C39 C38 120.4(6) . . ?
C40 C39 H39 119.8 . . ?
C38 C39 H39 119.8 . . ?
C39 C40 C41 119.7(6) . . ?
C39 C40 H40 120.2 . . ?
C41 C40 H40 120.2 . . ?
C40 C41 C42 120.1(6) . . ?
C40 C41 H41 120.0 . . ?
C42 C41 H41 120.0 . . ?
C37 C42 C41 121.1(6) . . ?
C37 C42 H42 119.5 . . ?
C41 C42 H42 119.5 . . ?
C44 C43 C48 122.8(5) . . ?
C44 C43 N3 120.3(4) . . ?
C48 C43 N3 116.9(5) . . ?
C43 C44 C45 117.2(5) . . ?
C43 C44 C49 124.3(5) . . ?
C45 C44 C49 118.5(5) . . ?
C46 C45 C44 121.2(6) . . ?
C46 C45 H45 119.4 . . ?
C44 C45 H45 119.4 . . ?
C47 C46 C45 120.3(6) . . ?
C47 C46 H46 119.8 . . ?
C45 C46 H46 119.8 . . ?
C46 C47 C48 121.5(6) . . ?
C46 C47 H47 119.3 . . ?
C48 C47 H47 119.3 . . ?
C47 C48 C43 117.1(5) . . ?
C47 C48 C52A 122.1(11) . . ?
C43 C48 C52A 119.4(10) . . ?
C47 C48 C52 118.8(6) . . ?
C43 C48 C52 124.0(6) . . ?
C52A C48 C52 15.7(9) . . ?
C51 C49 C44 112.1(5) . . ?
C51 C49 C50 110.4(5) . . ?
C44 C49 C50 111.0(5) . . ?
C51 C49 H49 107.7 . . ?
C44 C49 H49 107.7 . . ?
C50 C49 H49 107.7 . . ?
C49 C50 H50C 109.5 . . ?
C49 C50 H50B 109.5 . . ?
H50C C50 H50B 109.5 . . ?
C49 C50 H50A 109.5 . . ?
H50C C50 H50A 109.5 . . ?
H50B C50 H50A 109.5 . . ?
C49 C51 H51C 109.5 . . ?
C49 C51 H51B 109.5 . . ?
H51C C51 H51B 109.5 . . ?
C49 C51 H51A 109.5 . . ?
H51C C51 H51A 109.5 . . ?
H51B C51 H51A 109.5 . . ?
C60 C55 C56 121.6(5) . . ?
C60 C55 N4 119.0(5) . . ?
C56 C55 N4 119.4(4) . . ?
C57 C56 C55 117.4(5) . . ?
C57 C56 C61 118.8(5) . . ?
C55 C56 C61 123.8(4) . . ?
C58 C57 C56 121.7(6) . . ?
C58 C57 H57 119.1 . . ?
C56 C57 H57 119.1 . . ?
C59 C58 C57 119.6(6) . . ?
C59 C58 H58 120.2 . . ?
C57 C58 H58 120.2 . . ?
C58 C59 C60 122.7(6) . . ?
C58 C59 H59 118.7 . . ?
C60 C59 H59 118.7 . . ?
C55 C60 C59 116.9(6) . . ?
C55 C60 C64 124.6(8) . . ?
C59 C60 C64 118.4(7) . . ?
C55 C60 C64A 117(4) . . ?
C59 C60 C64A 125(4) . . ?
C64 C60 C64A 11(2) . . ?
C56 C61 C63 110.6(4) . . ?
C56 C61 C62 112.2(5) . . ?
C63 C61 C62 110.4(5) . . ?
C56 C61 H61 107.8 . . ?
C63 C61 H61 107.8 . . ?
C62 C61 H61 107.8 . . ?
C61 C62 H62C 109.5 . . ?
C61 C62 H62B 109.5 . . ?
H62C C62 H62B 109.5 . . ?
C61 C62 H62A 109.5 . . ?
H62C C62 H62A 109.5 . . ?
H62B C62 H62A 109.5 . . ?
C61 C63 H63C 109.5 . . ?
C61 C63 H63B 109.5 . . ?
H63C C63 H63B 109.5 . . ?
C61 C63 H63A 109.5 . . ?
H63C C63 H63A 109.5 . . ?
H63B C63 H63A 109.5 . . ?
C54 C52 C53 109.1(8) . . ?
C54 C52 C48 110.8(8) . . ?
C53 C52 C48 116.3(8) . . ?
C54 C52 H52 106.7 . . ?
C53 C52 H52 106.7 . . ?
C48 C52 H52 106.7 . . ?
C52 C53 H53A 109.5 . . ?
C52 C53 H53B 109.5 . . ?
H53A C53 H53B 109.5 . . ?
C52 C53 H53C 109.5 . . ?
H53A C53 H53C 109.5 . . ?
H53B C53 H53C 109.5 . . ?
C52 C54 H54A 109.5 . . ?
C52 C54 H54B 109.5 . . ?
H54A C54 H54B 109.5 . . ?
C52 C54 H54C 109.5 . . ?
H54A C54 H54C 109.5 . . ?
H54B C54 H54C 109.5 . . ?
C66 C64 C60 111.9(8) . . ?
C66 C64 C65 105.7(13) . . ?
C60 C64 C65 112.1(9) . . ?
C66 C64 H64 109.0 . . ?
C60 C64 H64 109.0 . . ?
C65 C64 H64 109.0 . . ?
C64 C65 H65A 109.5 . . ?
C64 C65 H65B 109.5 . . ?
H65A C65 H65B 109.5 . . ?
C64 C65 H65C 109.5 . . ?
H65A C65 H65C 109.5 . . ?
H65B C65 H65C 109.5 . . ?
C64 C66 H66A 109.5 . . ?
C64 C66 H66B 109.5 . . ?
H66A C66 H66B 109.5 . . ?
C64 C66 H66C 109.5 . . ?
H66A C66 H66C 109.5 . . ?
H66B C66 H66C 109.5 . . ?
C48 C52A C53A 107.0(14) . . ?
C48 C52A C54A 115.9(14) . . ?
C53A C52A C54A 112.1(18) . . ?
C48 C52A H52A 107.1 . . ?
C53A C52A H52A 107.1 . . ?
C54A C52A H52A 107.1 . . ?
C52A C53A H53D 109.5 . . ?
C52A C53A H53E 109.5 . . ?
H53D C53A H53E 109.5 . . ?
C52A C53A H53F 109.5 . . ?
H53D C53A H53F 109.5 . . ?
H53E C53A H53F 109.5 . . ?
C52A C54A H54D 109.5 . . ?
C52A C54A H54E 109.5 . . ?
H54D C54A H54E 109.5 . . ?
C52A C54A H54F 109.5 . . ?
H54D C54A H54F 109.5 . . ?
H54E C54A H54F 109.5 . . ?
C60 C64A C66A 113(6) . . ?
C60 C64A C65A 118(3) . . ?
C66A C64A C65A 123(5) . . ?
C60 C64A H64A 98.3 . . ?
C66A C64A H64A 98.3 . . ?
C65A C64A H64A 98.3 . . ?
C64A C65A H65D 109.5 . . ?
C64A C65A H65E 109.5 . . ?
H65D C65A H65E 109.5 . . ?
C64A C65A H65F 109.5 . . ?
H65D C65A H65F 109.5 . . ?
H65E C65A H65F 109.5 . . ?
C64A C66A H66D 109.5 . . ?
C64A C66A H66E 109.5 . . ?
H66D C66A H66E 109.5 . . ?
C64A C66A H66F 109.4 . . ?
H66D C66A H66F 109.5 . . ?
H66E C66A H66F 109.5 . . ?
O1S O1S C1S 81(3) 5 . ?
O1S O1S C1S 68(3) 5 5 ?
C1S O1S C1S 148.6(18) . 5 ?
O1S C1S C3S 133.0(14) . . ?
O1S C1S O1S 31.4(18) . 5 ?
C3S C1S O1S 113.3(14) . 5 ?

loop_
_geom_bond_atom_site_label_1
_geom_bond_atom_site_label_2
_geom_bond_distance
_geom_bond_site_symmetry_2
_geom_bond_publ_flag
Sb1 N1 2.217(3) . ?
Sb1 N2 2.219(3) . ?
Sb1 I3 2.7513(4) . ?
Sb1 I2 3.2048(5) . ?
Sb1 I1 3.2667(5) . ?
Sb2 N4 2.208(4) . ?
Sb2 N3 2.212(4) . ?
Sb2 I4 2.7609(5) . ?
Sb2 I1 3.2008(5) . ?
Sb2 I2 3.3171(5) . ?
N1 C1 1.316(5) . ?
N1 C10 1.462(5) . ?
N2 C3 1.313(5) . ?
N2 C22 1.459(5) . ?
N3 C34 1.320(6) . ?
N3 C43 1.453(6) . ?
N4 C36 1.325(6) . ?
N4 C55 1.455(6) . ?
C1 C2 1.390(6) . ?
C1 H1 0.9500 . ?
C2 C3 1.396(6) . ?
C2 C4 1.492(6) . ?
C3 H3 0.9500 . ?
C4 C5 1.390(6) . ?
C4 C9 1.395(6) . ?
C5 C6 1.389(7) . ?
C5 H5 0.9500 . ?
C6 C7 1.363(8) . ?
C6 H6 0.9500 . ?
C7 C8 1.390(7) . ?
C7 H7 0.9500 . ?
C8 C9 1.382(6) . ?
C8 H8 0.9500 . ?
C9 H9 0.9500 . ?
C10 C11 1.402(7) . ?
C10 C15 1.406(6) . ?
C11 C12 1.403(7) . ?
C11 C16 1.513(7) . ?
C12 C13 1.364(8) . ?
C12 H12 0.9500 . ?
C13 C14 1.368(8) . ?
C13 H13 0.9500 . ?
C14 C15 1.401(7) . ?
C14 H14 0.9500 . ?
C15 C19 1.512(7) . ?
C16 C18 1.525(7) . ?
C16 C17 1.527(7) . ?
C16 H16 1.0000 . ?
C17 H17C 0.9800 . ?
C17 H17B 0.9800 . ?
C17 H17A 0.9800 . ?
C18 H18C 0.9800 . ?
C18 H18B 0.9800 . ?
C18 H18A 0.9800 . ?
C19 C21 1.517(8) . ?
C19 C20 1.525(8) . ?
C19 H19 1.0000 . ?
C20 H20C 0.9800 . ?
C20 H20B 0.9800 . ?
C20 H20A 0.9800 . ?
C21 H21C 0.9800 . ?
C21 H21B 0.9800 . ?
C21 H21A 0.9800 . ?
C22 C27 1.390(6) . ?
C22 C23 1.395(6) . ?
C23 C24 1.403(7) . ?
C23 C28 1.520(7) . ?
C24 C25 1.350(8) . ?
C24 H24 0.9500 . ?
C25 C26 1.366(8) . ?
C25 H25 0.9500 . ?
C26 C27 1.398(7) . ?
C26 H26 0.9500 . ?
C27 C31 1.511(7) . ?
C28 C29 1.516(9) . ?
C28 C30 1.536(10) . ?
C28 H28 1.0000 . ?
C29 H29C 0.9800 . ?
C29 H29B 0.9800 . ?
C29 H29A 0.9800 . ?
C30 H30C 0.9800 . ?
C30 H30B 0.9800 . ?
C30 H30A 0.9800 . ?
C31 C32 1.509(8) . ?
C31 C33 1.517(7) . ?
C31 H31 1.0000 . ?
C32 H32C 0.9800 . ?
C32 H32B 0.9800 . ?
C32 H32A 0.9800 . ?
C33 H33C 0.9800 . ?
C33 H33B 0.9800 . ?
C33 H33A 0.9800 . ?
C34 C35 1.392(7) . ?
C34 H34 0.9500 . ?
C35 C36 1.396(7) . ?
C35 C37 1.493(7) . ?
C36 H36 0.9500 . ?
C37 C38 1.380(7) . ?
C37 C42 1.381(7) . ?
C38 C39 1.394(8) . ?
C38 H38 0.9500 . ?
C39 C40 1.366(9) . ?
C39 H39 0.9500 . ?
C40 C41 1.369(9) . ?
C40 H40 0.9500 . ?
C41 C42 1.387(8) . ?
C41 H41 0.9500 . ?
C42 H42 0.9500 . ?
C43 C44 1.387(8) . ?
C43 C48 1.404(7) . ?
C44 C45 1.395(7) . ?
C44 C49 1.535(8) . ?
C45 C46 1.385(9) . ?
C45 H45 0.9500 . ?
C46 C47 1.356(9) . ?
C46 H46 0.9500 . ?
C47 C48 1.396(8) . ?
C47 H47 0.9500 . ?
C48 C52A 1.507(16) . ?
C48 C52 1.527(10) . ?
C49 C51 1.519(8) . ?
C49 C50 1.537(8) . ?
C49 H49 1.0000 . ?
C50 H50C 0.9800 . ?
C50 H50B 0.9800 . ?
C50 H50A 0.9800 . ?
C51 H51C 0.9800 . ?
C51 H51B 0.9800 . ?
C51 H51A 0.9800 . ?
C55 C60 1.398(7) . ?
C55 C56 1.406(7) . ?
C56 C57 1.404(7) . ?
C56 C61 1.520(7) . ?
C57 C58 1.362(8) . ?
C57 H57 0.9500 . ?
C58 C59 1.356(9) . ?
C58 H58 0.9500 . ?
C59 C60 1.402(9) . ?
C59 H59 0.9500 . ?
C60 C64 1.513(9) . ?
C60 C64A 1.52(2) . ?
C61 C63 1.531(7) . ?
C61 C62 1.536(8) . ?
C61 H61 1.0000 . ?
C62 H62C 0.9800 . ?
C62 H62B 0.9800 . ?
C62 H62A 0.9800 . ?
C63 H63C 0.9800 . ?
C63 H63B 0.9800 . ?
C63 H63A 0.9800 . ?
C52 C54 1.523(10) . ?
C52 C53 1.525(12) . ?
C52 H52 1.0000 . ?
C53 H53A 0.9800 . ?
C53 H53B 0.9800 . ?
C53 H53C 0.9800 . ?
C54 H54A 0.9800 . ?
C54 H54B 0.9800 . ?
C54 H54C 0.9800 . ?
C64 C66 1.501(11) . ?
C64 C65 1.555(13) . ?
C64 H64 1.0000 . ?
C65 H65A 0.9800 . ?
C65 H65B 0.9800 . ?
C65 H65C 0.9800 . ?
C66 H66A 0.9800 . ?
C66 H66B 0.9800 . ?
C66 H66C 0.9800 . ?
C52A C53A 1.513(15) . ?
C52A C54A 1.516(15) . ?
C52A H52A 1.0000 . ?
C53A H53D 0.9800 . ?
C53A H53E 0.9800 . ?
C53A H53F 0.9800 . ?
C54A H54D 0.9800 . ?
C54A H54E 0.9800 . ?
C54A H54F 0.9800 . ?
C64A C66A 1.526(18) . ?
C64A C65A 1.541(18) . ?
C64A H64A 1.0000 . ?
C65A H65D 0.9800 . ?
C65A H65E 0.9800 . ?
C65A H65F 0.9800 . ?
C66A H66D 0.9800 . ?
C66A H66E 0.9800 . ?
C66A H66F 0.9800 . ?
O1S O1S 0.82(5) 5 ?
O1S C1S 1.452(16) . ?
O1S C1S 1.55(3) 5 ?
C1S C3S 1.462(15) . ?
C1S O1S 1.55(3) 5 ?
